data_4312603
loop_
_publ_author_name
'S\'ebastien Schoumacker'
'Olivier Hamelin'
'Jacques P\'ecaut'
'Marc Fontecave'

_publ_section_title
;
 Catalytic Asymmetric Sulfoxidation by Chiral Manganese Complexes:
 Acetylacetonate Anions as Chirality Switches
;
_journal_name_full 'Inorganic Chemistry'
_journal_page_first 8110
_journal_page_last 8116
_journal_paper_doi 10.1021/ic0346533
_journal_volume 42
_journal_year 2003
_chemical_formula_sum 'C38 H48.2 Mn2 N4 O8.1'
_chemical_formula_weight 800.49
_chemical_name_systematic
; 
 ? 
;
_space_group_IT_number 14
_symmetry_cell_setting monoclinic
_symmetry_space_group_name_Hall '-P 2ybc'
_symmetry_space_group_name_H-M 'P 1 21/c 1'
_atom_sites_solution_hydrogens geom
_atom_sites_solution_primary direct
_atom_sites_solution_secondary difmap
_audit_creation_method SHELXL-97
_cell_angle_alpha 90.00
_cell_angle_beta 104.2170(10)
_cell_angle_gamma 90.00
_cell_formula_units_Z 4
_cell_length_a 13.0351(8)
_cell_length_b 15.9046(9)
_cell_length_c 20.3881(12)
_cell_measurement_temperature 223(2)
_cell_volume 4097.4(4)
_computing_cell_refinement 'Bruker SMART'
_computing_data_collection 'Bruker SMART'
_computing_data_reduction 'Bruker SHELXTL'
_computing_molecular_graphics 'Bruker SHELXTL'
_computing_publication_material 'Bruker SHELXTL'
_computing_structure_refinement 'SHELXL-97 (Sheldrick, 1997)'
_computing_structure_solution 'SHELXS-97 (Sheldrick, 1990)'
_diffrn_ambient_temperature 223(2)
_diffrn_measured_fraction_theta_full 0.903
_diffrn_measured_fraction_theta_max 0.903
_diffrn_measurement_device_type 'CCD area detector'
_diffrn_measurement_method 'phi and omega scans'
_diffrn_radiation_monochromator graphite
_diffrn_radiation_source 'fine-focus sealed tube'
_diffrn_radiation_type MoK\a
_diffrn_radiation_wavelength 0.71073
_diffrn_reflns_av_R_equivalents 0.0437
_diffrn_reflns_av_sigmaI/netI 0.0990
_diffrn_reflns_limit_h_max 17
_diffrn_reflns_limit_h_min -17
_diffrn_reflns_limit_k_max 20
_diffrn_reflns_limit_k_min -21
_diffrn_reflns_limit_l_max 27
_diffrn_reflns_limit_l_min -10
_diffrn_reflns_number 23754
_diffrn_reflns_theta_full 28.90
_diffrn_reflns_theta_max 28.90
_diffrn_reflns_theta_min 2.06
_exptl_absorpt_coefficient_mu 0.669
_exptl_absorpt_correction_type none
_exptl_crystal_density_diffrn 1.298
_exptl_crystal_density_method 'not measured'
_exptl_crystal_F_000 1676
_exptl_crystal_size_max 0.15
_exptl_crystal_size_mid 0.15
_exptl_crystal_size_min 0.4
_refine_diff_density_max 0.232
_refine_diff_density_min -0.199
_refine_diff_density_rms 0.043
_refine_ls_extinction_method none
_refine_ls_goodness_of_fit_ref 0.822
_refine_ls_hydrogen_treatment mixed
_refine_ls_matrix_type full
_refine_ls_number_parameters 670
_refine_ls_number_reflns 9745
_refine_ls_number_restraints 0
_refine_ls_restrained_S_all 0.822
_refine_ls_R_factor_all 0.0994
_refine_ls_R_factor_gt 0.0340
_refine_ls_shift/su_max 0.136
_refine_ls_shift/su_mean 0.005
_refine_ls_structure_factor_coef Fsqd
_refine_ls_weighting_details 'calc w=1/[\s^2^(Fo^2^)+(0.0237P)^2^+0.0000P] where P=(Fo^2^+2Fc^2^)/3'
_refine_ls_weighting_scheme calc
_refine_ls_wR_factor_gt 0.0556
_refine_ls_wR_factor_ref 0.0636
_reflns_number_gt 4994
_reflns_number_total 9745
_reflns_threshold_expression >2sigma(I)
_cod_data_source_file ic0346533si20030612_023214.cif
_cod_data_source_block struc
_cod_depositor_comments
;
The following automatic conversions were performed:

'_symmetry_cell_setting' value 'Monoclinic' changed to 'monoclinic'
according to the built-in table from CIF Core dictionary named
'cif_core.dic' version 2.4.1 from 2010-06-29.

Automatic conversion script
Id: cif_fix_values 1646 2011-03-28 12:23:43Z adriana 
;
_cod_original_formula_sum 'C38 H48.20 Mn2 N4 O8.10'
_cod_database_code 4312603

loop_
_symmetry_equiv_pos_as_xyz
'x, y, z'
'-x, y+1/2, -z+1/2'
'-x, -y, -z'
'x, -y-1/2, z-1/2'

loop_
_atom_site_label
_atom_site_type_symbol
_atom_site_fract_x
_atom_site_fract_y
_atom_site_fract_z
_atom_site_U_iso_or_equiv
_atom_site_adp_type
_atom_site_occupancy
_atom_site_symmetry_multiplicity
_atom_site_calc_flag
_atom_site_refinement_flags
_atom_site_disorder_assembly
_atom_site_disorder_group
Mn1 Mn 0.05370(2) 0.728973(18) 0.408881(14) 0.03186(9) Uani 1 1 d . . .
Mn2 Mn 0.46915(2) 0.662813(18) 0.674238(14) 0.03277(9) Uani 1 1 d . . .
O21 O -0.00510(10) 0.63769(8) 0.46866(7) 0.0433(4) Uani 1 1 d . . .
O22 O -0.01449(11) 0.81719(8) 0.46418(7) 0.0487(4) Uani 1 1 d . . .
O31 O 0.10958(10) 0.82281(8) 0.35170(7) 0.0450(4) Uani 1 1 d . . .
O32 O -0.06972(10) 0.71245(9) 0.32030(6) 0.0440(4) Uani 1 1 d . . .
O41 O 0.52328(10) 0.63323(9) 0.58514(7) 0.0455(4) Uani 1 1 d . . .
O42 O 0.51288(11) 0.78812(8) 0.65518(7) 0.0491(4) Uani 1 1 d . . .
O51 O 0.61510(10) 0.63594(8) 0.74370(6) 0.0428(4) Uani 1 1 d . . .
O52 O 0.41548(10) 0.68454(8) 0.76363(6) 0.0428(4) Uani 1 1 d . . .
N1 N 0.28952(11) 0.66916(10) 0.61963(7) 0.0291(4) Uani 1 1 d . . .
N2 N 0.22619(11) 0.72264(9) 0.47652(7) 0.0281(4) Uani 1 1 d . . .
N3 N 0.40110(12) 0.52902(9) 0.66874(7) 0.0325(4) Uani 1 1 d . . .
N4 N 0.14124(12) 0.62091(9) 0.37048(7) 0.0311(4) Uani 1 1 d . . .
C1 C 0.23233(16) 0.74682(12) 0.59506(9) 0.0336(5) Uani 1 1 d . . .
H1 H 0.1550(12) 0.7342(9) 0.5804(7) 0.020(4) Uiso 1 1 d . . .
C2 C 0.27162(16) 0.77795(12) 0.53435(9) 0.0330(5) Uani 1 1 d . . .
H2 H 0.3486(13) 0.7724(9) 0.5466(8) 0.025(5) Uiso 1 1 d . . .
C3 C 0.2410(2) 0.86903(14) 0.51493(12) 0.0481(6) Uani 1 1 d . . .
H3A H 0.1709(14) 0.8686(11) 0.4989(9) 0.034(6) Uiso 1 1 d . . .
H3B H 0.2783(15) 0.8857(11) 0.4795(10) 0.052(7) Uiso 1 1 d . . .
C4 C 0.2705(3) 0.92628(16) 0.57615(14) 0.0689(9) Uani 1 1 d . . .
H4A H 0.345(2) 0.9297(15) 0.5948(14) 0.100(11) Uiso 1 1 d . . .
H4B H 0.2490(16) 0.9832(14) 0.5594(11) 0.076(8) Uiso 1 1 d . . .
C5 C 0.2163(3) 0.89769(17) 0.62985(15) 0.0735(9) Uani 1 1 d . . .
H5A H 0.2345(16) 0.9307(13) 0.6687(12) 0.073(8) Uiso 1 1 d . . .
H5B H 0.1400(18) 0.8981(13) 0.6115(12) 0.073(9) Uiso 1 1 d . . .
C6 C 0.2526(2) 0.80939(15) 0.65365(12) 0.0502(7) Uani 1 1 d . . .
H6A H 0.2197(15) 0.7889(12) 0.6872(11) 0.056(7) Uiso 1 1 d . . .
H6B H 0.3276(15) 0.8112(11) 0.6756(9) 0.041(6) Uiso 1 1 d . . .
C7 C 0.24170(17) 0.59971(13) 0.61360(10) 0.0327(5) Uani 1 1 d . . .
H7 H 0.1735(13) 0.5951(10) 0.5944(8) 0.024(5) Uiso 1 1 d . . .
C8 C 0.29666(15) 0.52155(12) 0.64008(9) 0.0310(5) Uani 1 1 d . . .
C9 C 0.2442(2) 0.44559(14) 0.63762(11) 0.0447(6) Uani 1 1 d . . .
H9 H 0.1757(14) 0.4428(11) 0.6200(9) 0.045(7) Uiso 1 1 d . . .
C10 C 0.2999(2) 0.37491(16) 0.66435(12) 0.0538(7) Uani 1 1 d . . .
H10 H 0.2662(15) 0.3246(13) 0.6646(10) 0.056(7) Uiso 1 1 d . . .
C11 C 0.4055(2) 0.38231(15) 0.69368(12) 0.0520(6) Uani 1 1 d . . .
H11 H 0.4469(14) 0.3353(12) 0.7131(9) 0.047(6) Uiso 1 1 d . . .
C12 C 0.45301(19) 0.45988(14) 0.69500(11) 0.0434(6) Uani 1 1 d . . .
H12 H 0.5271(15) 0.4679(11) 0.7162(9) 0.046(6) Uiso 1 1 d . . .
C13 C 0.28308(16) 0.66478(12) 0.46142(10) 0.0312(5) Uani 1 1 d . . .
H13 H 0.3527(13) 0.6566(9) 0.4856(8) 0.027(5) Uiso 1 1 d . . .
C14 C 0.24204(14) 0.60770(11) 0.40466(9) 0.0292(5) Uani 1 1 d . . .
C15 C 0.30314(18) 0.54391(13) 0.38721(11) 0.0427(6) Uani 1 1 d . . .
H15 H 0.3740(14) 0.5376(10) 0.4136(9) 0.040(6) Uiso 1 1 d . . .
C16 C 0.2592(2) 0.49271(15) 0.33281(13) 0.0504(6) Uani 1 1 d . . .
H16 H 0.2988(15) 0.4520(12) 0.3217(10) 0.057(7) Uiso 1 1 d . . .
C17 C 0.1576(2) 0.50655(14) 0.29782(12) 0.0478(6) Uani 1 1 d . . .
H17 H 0.1252(13) 0.4735(10) 0.2612(9) 0.032(5) Uiso 1 1 d . . .
C18 C 0.10064(19) 0.57064(13) 0.31760(11) 0.0408(5) Uani 1 1 d . . .
H18 H 0.0279(13) 0.5822(10) 0.2954(8) 0.032(5) Uiso 1 1 d . . .
C21 C -0.0889(3) 0.5706(2) 0.54463(18) 0.0631(8) Uani 1 1 d . . .
H21A H -0.028(3) 0.531(2) 0.5598(16) 0.163(15) Uiso 1 1 d . . .
H21B H -0.140(2) 0.5437(19) 0.5155(15) 0.130(15) Uiso 1 1 d . . .
H21C H -0.129(2) 0.5802(19) 0.5742(16) 0.133(13) Uiso 1 1 d . . .
C22 C -0.05953(15) 0.64897(15) 0.51142(10) 0.0415(5) Uani 1 1 d . . .
C23 C -0.09146(18) 0.72677(17) 0.53047(11) 0.0514(6) Uani 1 1 d . . .
H23 H -0.1315(15) 0.7241(12) 0.5614(10) 0.058(7) Uiso 1 1 d . . .
C24 C -0.06815(16) 0.80509(15) 0.50734(11) 0.0465(6) Uani 1 1 d . . .
C25 C -0.1061(4) 0.8836(2) 0.53599(19) 0.0797(10) Uani 1 1 d . . .
H25A H -0.086(2) 0.9313(16) 0.5177(14) 0.100(12) Uiso 1 1 d . . .
H25B H -0.091(2) 0.8831(18) 0.5842(17) 0.131(13) Uiso 1 1 d . . .
H25C H -0.174(3) 0.881(2) 0.5328(17) 0.137(16) Uiso 1 1 d . . .
C31 C 0.1409(3) 0.9051(3) 0.2625(2) 0.0797(10) Uani 1 1 d . . .
H31A H 0.153(2) 0.9532(18) 0.2923(14) 0.117(14) Uiso 1 1 d . . .
H31B H 0.1009(19) 0.9263(15) 0.2184(14) 0.097(9) Uiso 1 1 d . . .
H31C H 0.203(2) 0.8783(15) 0.2593(13) 0.094(11) Uiso 1 1 d . . .
C35 C -0.1719(3) 0.7126(4) 0.20801(16) 0.0875(12) Uani 1 1 d . . .
H35A H -0.176(3) 0.652(2) 0.210(2) 0.19(2) Uiso 1 1 d . . .
H35B H -0.166(2) 0.7293(18) 0.1684(15) 0.113(12) Uiso 1 1 d . . .
H35C H -0.231(2) 0.732(2) 0.2148(15) 0.130(15) Uiso 1 1 d . . .
C32 C 0.07805(17) 0.83883(14) 0.28959(12) 0.0487(6) Uani 1 1 d . . .
C34 C -0.07738(17) 0.74271(15) 0.26197(11) 0.0494(6) Uani 1 1 d . . .
C33 C -0.0086(2) 0.80101(17) 0.24542(12) 0.0566(7) Uani 1 1 d . . .
H33 H -0.0223(15) 0.8169(12) 0.2013(11) 0.057(7) Uiso 1 1 d . . .
C41 C 0.6056(3) 0.6394(3) 0.49426(17) 0.0749(10) Uani 1 1 d . . .
H41A H 0.556(3) 0.635(2) 0.4595(18) 0.148(17) Uiso 1 1 d . . .
H41B H 0.614(3) 0.582(2) 0.501(2) 0.19(2) Uiso 1 1 d . . .
H41C H 0.653(2) 0.6673(18) 0.4794(15) 0.118(13) Uiso 1 1 d . . .
C42 C 0.57042(15) 0.68047(18) 0.55173(10) 0.0473(6) Uani 1 1 d . . .
C43 C 0.59030(18) 0.76588(19) 0.56337(13) 0.0561(7) Uani 1 1 d . . .
H43 H 0.6253(15) 0.7932(12) 0.5373(10) 0.051(7) Uiso 1 1 d . . .
C44 C 0.56223(17) 0.81447(15) 0.61268(13) 0.0512(6) Uani 1 1 d . . .
C45 C 0.5933(4) 0.9072(2) 0.6187(3) 0.0847(11) Uani 1 1 d . . .
H45A H 0.553(3) 0.938(2) 0.6416(17) 0.133(16) Uiso 1 1 d . . .
H45B H 0.555(3) 0.935(3) 0.585(2) 0.19(2) Uiso 1 1 d . . .
H45C H 0.647(3) 0.914(2) 0.6015(18) 0.135(16) Uiso 1 1 d . . .
C51 C 0.75624(19) 0.62982(19) 0.84098(15) 0.0452(6) Uani 1 1 d . . .
H51A H 0.7824(19) 0.5813(16) 0.8331(13) 0.094(11) Uiso 1 1 d . . .
H51B H 0.7713(19) 0.6252(16) 0.8875(14) 0.099(10) Uiso 1 1 d . . .
H51C H 0.791(2) 0.6656(17) 0.8220(14) 0.108(12) Uiso 1 1 d . . .
C52 C 0.64124(15) 0.64047(11) 0.80791(10) 0.0308(5) Uani 1 1 d . . .
C53 C 0.57094(17) 0.65607(13) 0.84772(11) 0.0400(5) Uani 1 1 d . . .
H53 H 0.6046(14) 0.6570(11) 0.8973(10) 0.048(6) Uiso 1 1 d . . .
C54 C 0.46406(16) 0.67647(12) 0.82483(10) 0.0400(5) Uani 1 1 d . . .
C55 C 0.4011(3) 0.6932(4) 0.87601(17) 0.0995(15) Uani 1 1 d . . .
H55A H 0.349(3) 0.731(2) 0.8599(16) 0.137(15) Uiso 1 1 d . . .
H55B H 0.439(2) 0.6962(16) 0.9181(14) 0.103(10) Uiso 1 1 d . . .
H55C H 0.350(3) 0.663(2) 0.8698(17) 0.125(16) Uiso 1 1 d . . .
O1 O 0.0033(14) 1.0314(12) 0.6169(10) 0.109(7) Uani 0.10 1 d P . .

loop_
_atom_site_aniso_label
_atom_site_aniso_U_11
_atom_site_aniso_U_22
_atom_site_aniso_U_33
_atom_site_aniso_U_23
_atom_site_aniso_U_13
_atom_site_aniso_U_12
Mn1 0.03113(17) 0.04054(18) 0.02468(16) 0.00487(15) 0.00830(13) 0.00722(14)
Mn2 0.03139(17) 0.04079(18) 0.02576(16) -0.00233(15) 0.00629(13) 0.00038(15)
O21 0.0464(9) 0.0490(9) 0.0409(8) 0.0067(7) 0.0231(8) 0.0031(7)
O22 0.0546(10) 0.0530(9) 0.0436(9) 0.0061(8) 0.0216(8) 0.0186(7)
O31 0.0502(9) 0.0491(9) 0.0354(8) 0.0138(7) 0.0097(7) 0.0014(7)
O32 0.0362(8) 0.0654(10) 0.0284(8) 0.0053(8) 0.0041(7) 0.0047(7)
O41 0.0394(9) 0.0654(10) 0.0340(8) -0.0041(8) 0.0134(7) -0.0030(7)
O42 0.0525(9) 0.0501(9) 0.0442(9) 0.0000(8) 0.0111(8) -0.0104(8)
O51 0.0337(8) 0.0620(10) 0.0322(8) -0.0052(7) 0.0071(7) 0.0102(7)
O52 0.0361(8) 0.0646(10) 0.0274(8) -0.0045(7) 0.0073(7) 0.0078(7)
N1 0.0331(9) 0.0310(9) 0.0228(8) -0.0006(8) 0.0060(7) 0.0051(8)
N2 0.0335(9) 0.0290(9) 0.0218(8) 0.0023(8) 0.0066(7) 0.0020(8)
N3 0.0349(10) 0.0354(10) 0.0268(9) 0.0028(8) 0.0071(8) 0.0076(8)
N4 0.0326(10) 0.0359(9) 0.0256(9) -0.0012(8) 0.0088(8) 0.0016(8)
C1 0.0346(13) 0.0376(13) 0.0271(11) 0.0005(10) 0.0049(10) 0.0113(10)
C2 0.0325(12) 0.0350(12) 0.0285(11) -0.0027(10) 0.0016(10) 0.0044(10)
C3 0.0579(18) 0.0385(14) 0.0425(15) 0.0015(12) 0.0021(15) 0.0042(13)
C4 0.116(3) 0.0301(15) 0.0484(18) -0.0037(13) -0.0035(19) 0.0136(16)
C5 0.113(3) 0.0515(18) 0.0481(18) -0.0158(15) 0.0037(19) 0.0351(18)
C6 0.0666(19) 0.0469(15) 0.0348(14) -0.0049(12) 0.0081(14) 0.0206(13)
C7 0.0246(12) 0.0456(14) 0.0274(12) -0.0042(11) 0.0057(10) 0.0011(11)
C8 0.0363(12) 0.0323(12) 0.0261(11) -0.0016(10) 0.0108(10) 0.0003(10)
C9 0.0454(16) 0.0450(15) 0.0445(14) -0.0033(12) 0.0124(13) -0.0109(13)
C10 0.079(2) 0.0353(15) 0.0511(16) 0.0024(13) 0.0239(15) -0.0094(15)
C11 0.0739(19) 0.0371(15) 0.0471(15) 0.0117(13) 0.0185(14) 0.0163(15)
C12 0.0467(15) 0.0429(15) 0.0405(14) 0.0037(12) 0.0106(12) 0.0101(12)
C13 0.0266(12) 0.0374(12) 0.0298(11) 0.0027(10) 0.0075(10) 0.0025(11)
C14 0.0285(11) 0.0330(11) 0.0290(11) 0.0024(10) 0.0124(10) 0.0005(9)
C15 0.0350(14) 0.0462(14) 0.0503(15) -0.0061(12) 0.0171(12) 0.0054(11)
C16 0.0585(17) 0.0426(15) 0.0596(17) -0.0127(13) 0.0326(15) 0.0039(13)
C17 0.0603(17) 0.0469(15) 0.0401(14) -0.0157(12) 0.0201(13) -0.0085(13)
C18 0.0408(14) 0.0477(14) 0.0344(13) -0.0064(12) 0.0101(12) -0.0011(12)
C21 0.060(2) 0.078(2) 0.0598(19) 0.0182(17) 0.0311(18) -0.0089(18)
C22 0.0305(12) 0.0655(16) 0.0281(12) 0.0090(12) 0.0063(10) 0.0007(11)
C23 0.0490(15) 0.0746(19) 0.0383(14) 0.0037(14) 0.0255(12) 0.0101(14)
C24 0.0409(14) 0.0669(17) 0.0321(12) 0.0012(12) 0.0099(11) 0.0237(12)
C25 0.103(3) 0.082(3) 0.067(2) 0.007(2) 0.046(2) 0.045(2)
C31 0.075(2) 0.098(3) 0.073(2) 0.047(2) 0.031(2) 0.007(2)
C35 0.057(2) 0.167(4) 0.0303(16) -0.005(2) -0.0042(15) -0.012(2)
C32 0.0463(14) 0.0593(15) 0.0458(15) 0.0234(13) 0.0214(13) 0.0179(12)
C34 0.0389(14) 0.0779(18) 0.0308(13) 0.0015(13) 0.0073(11) 0.0174(12)
C33 0.0507(16) 0.093(2) 0.0269(13) 0.0215(14) 0.0104(13) 0.0132(14)
C41 0.055(2) 0.133(4) 0.0451(18) -0.003(2) 0.0285(17) 0.004(2)
C42 0.0228(12) 0.092(2) 0.0248(12) 0.0048(13) 0.0016(10) 0.0050(12)
C43 0.0448(15) 0.081(2) 0.0415(15) 0.0173(16) 0.0088(12) -0.0142(15)
C44 0.0386(14) 0.0596(17) 0.0474(15) 0.0120(13) -0.0048(12) -0.0119(12)
C45 0.079(3) 0.062(2) 0.115(3) 0.023(2) 0.028(3) -0.015(2)
C51 0.0359(14) 0.0472(17) 0.0473(17) 0.0072(14) 0.0000(13) 0.0042(13)
C52 0.0334(12) 0.0208(10) 0.0344(12) -0.0002(10) 0.0009(10) -0.0017(9)
C53 0.0370(13) 0.0566(14) 0.0238(11) -0.0057(11) 0.0023(10) -0.0020(11)
C54 0.0411(14) 0.0483(14) 0.0321(12) -0.0110(11) 0.0118(11) -0.0048(11)
C55 0.051(2) 0.211(5) 0.0402(18) -0.035(2) 0.0172(17) 0.009(3)
O1 0.086(14) 0.103(14) 0.130(18) 0.017(14) 0.012(13) 0.001(11)

loop_
_atom_type_symbol
_atom_type_description
_atom_type_scat_dispersion_real
_atom_type_scat_dispersion_imag
_atom_type_scat_source
C C 0.0033 0.0016 'International Tables Vol C Tables 4.2.6.8 and 6.1.1.4'
H H 0.0000 0.0000 'International Tables Vol C Tables 4.2.6.8 and 6.1.1.4'
N N 0.0061 0.0033 'International Tables Vol C Tables 4.2.6.8 and 6.1.1.4'
O O 0.0106 0.0060 'International Tables Vol C Tables 4.2.6.8 and 6.1.1.4'
Mn Mn 0.3368 0.7283 'International Tables Vol C Tables 4.2.6.8 and 6.1.1.4'

loop_
_geom_angle_atom_site_label_1
_geom_angle_atom_site_label_2
_geom_angle_atom_site_label_3
_geom_angle
_geom_angle_site_symmetry_1
_geom_angle_site_symmetry_3
_geom_angle_publ_flag
O32 Mn1 O22 101.83(5) . . ?
O32 Mn1 O31 84.87(5) . . ?
O22 Mn1 O31 94.10(5) . . ?
O32 Mn1 O21 95.59(5) . . ?
O22 Mn1 O21 83.78(5) . . ?
O31 Mn1 O21 177.88(5) . . ?
O32 Mn1 N4 87.34(5) . . ?
O22 Mn1 N4 168.18(5) . . ?
O31 Mn1 N4 94.14(5) . . ?
O21 Mn1 N4 87.95(5) . . ?
O32 Mn1 N2 156.62(5) . . ?
O22 Mn1 N2 100.53(5) . . ?
O31 Mn1 N2 86.81(5) . . ?
O21 Mn1 N2 93.53(5) . . ?
N4 Mn1 N2 71.51(5) . . ?
O51 Mn2 O52 83.73(5) . . ?
O51 Mn2 O42 94.24(5) . . ?
O52 Mn2 O42 99.34(5) . . ?
O51 Mn2 O41 95.35(5) . . ?
O52 Mn2 O41 176.71(6) . . ?
O42 Mn2 O41 83.87(6) . . ?
O51 Mn2 N3 96.80(5) . . ?
O52 Mn2 N3 89.32(5) . . ?
O42 Mn2 N3 166.66(5) . . ?
O41 Mn2 N3 87.65(5) . . ?
O51 Mn2 N1 163.46(5) . . ?
O52 Mn2 N1 84.24(5) . . ?
O42 Mn2 N1 98.87(5) . . ?
O41 Mn2 N1 96.03(5) . . ?
N3 Mn2 N1 71.75(5) . . ?
C22 O21 Mn1 129.22(14) . . ?
C24 O22 Mn1 129.97(14) . . ?
C32 O31 Mn1 128.47(15) . . ?
C34 O32 Mn1 128.50(14) . . ?
C42 O41 Mn2 128.65(14) . . ?
C44 O42 Mn2 129.40(15) . . ?
C52 O51 Mn2 130.30(12) . . ?
C54 O52 Mn2 129.71(13) . . ?
C7 N1 C1 120.51(17) . . ?
C7 N1 Mn2 115.02(13) . . ?
C1 N1 Mn2 124.45(13) . . ?
C13 N2 C2 118.95(16) . . ?
C13 N2 Mn1 115.12(13) . . ?
C2 N2 Mn1 125.92(12) . . ?
C12 N3 C8 117.41(18) . . ?
C12 N3 Mn2 126.35(14) . . ?
C8 N3 Mn2 116.07(12) . . ?
C18 N4 C14 117.76(17) . . ?
C18 N4 Mn1 125.94(14) . . ?
C14 N4 Mn1 116.30(12) . . ?
N1 C1 C6 107.81(16) . . ?
N1 C1 C2 107.78(15) . . ?
C6 C1 C2 113.15(19) . . ?
N2 C2 C3 109.29(16) . . ?
N2 C2 C1 107.74(15) . . ?
C3 C2 C1 113.40(18) . . ?
C4 C3 C2 111.01(19) . . ?
C5 C4 C3 110.3(3) . . ?
C4 C5 C6 110.1(2) . . ?
C5 C6 C1 111.8(2) . . ?
N1 C7 C8 121.40(19) . . ?
N3 C8 C9 122.04(19) . . ?
N3 C8 C7 115.71(17) . . ?
C9 C8 C7 122.23(19) . . ?
C10 C9 C8 119.4(2) . . ?
C11 C10 C9 118.7(2) . . ?
C10 C11 C12 119.1(2) . . ?
N3 C12 C11 123.4(2) . . ?
N2 C13 C14 121.36(19) . . ?
N4 C14 C15 122.03(18) . . ?
N4 C14 C13 115.70(17) . . ?
C15 C14 C13 122.27(19) . . ?
C16 C15 C14 119.0(2) . . ?
C17 C16 C15 119.0(2) . . ?
C16 C17 C18 119.4(2) . . ?
N4 C18 C17 122.8(2) . . ?
O21 C22 C23 125.1(2) . . ?
O21 C22 C21 116.0(2) . . ?
C23 C22 C21 118.8(2) . . ?
C22 C23 C24 126.6(2) . . ?
O22 C24 C23 125.1(2) . . ?
O22 C24 C25 115.6(3) . . ?
C23 C24 C25 119.3(2) . . ?
O31 C32 C33 125.1(2) . . ?
O31 C32 C31 115.7(2) . . ?
C33 C32 C31 119.2(2) . . ?
O32 C34 C33 125.2(2) . . ?
O32 C34 C35 115.2(3) . . ?
C33 C34 C35 119.6(3) . . ?
C34 C33 C32 126.8(2) . . ?
O41 C42 C43 125.5(2) . . ?
O41 C42 C41 116.1(3) . . ?
C43 C42 C41 118.4(3) . . ?
C44 C43 C42 126.6(2) . . ?
O42 C44 C43 125.4(2) . . ?
O42 C44 C45 115.6(3) . . ?
C43 C44 C45 119.0(3) . . ?
O51 C52 C53 124.33(18) . . ?
O51 C52 C51 116.3(2) . . ?
C53 C52 C51 119.3(2) . . ?
C52 C53 C54 126.51(19) . . ?
O52 C54 C53 124.97(19) . . ?
O52 C54 C55 116.3(2) . . ?
C53 C54 C55 118.7(2) . . ?

loop_
_geom_bond_atom_site_label_1
_geom_bond_atom_site_label_2
_geom_bond_distance
_geom_bond_site_symmetry_2
_geom_bond_publ_flag
Mn1 O32 2.1194(13) . ?
Mn1 O22 2.1266(14) . ?
Mn1 O31 2.1294(13) . ?
Mn1 O21 2.1539(13) . ?
Mn1 N4 2.3039(15) . ?
Mn1 N2 2.3333(14) . ?
Mn2 O51 2.1176(13) . ?
Mn2 O52 2.1346(13) . ?
Mn2 O42 2.1346(14) . ?
Mn2 O41 2.1560(14) . ?
Mn2 N3 2.2975(15) . ?
Mn2 N1 2.3349(15) . ?
O21 C22 1.265(2) . ?
O22 C24 1.266(2) . ?
O31 C32 1.258(2) . ?
O32 C34 1.264(2) . ?
O41 C42 1.270(2) . ?
O42 C44 1.271(2) . ?
O51 C52 1.271(2) . ?
O52 C54 1.259(2) . ?
N1 C7 1.259(2) . ?
N1 C1 1.466(2) . ?
N2 C13 1.266(2) . ?
N2 C2 1.474(2) . ?
N3 C12 1.333(2) . ?
N3 C8 1.348(2) . ?
N4 C18 1.342(2) . ?
N4 C14 1.344(2) . ?
C1 C6 1.527(3) . ?
C1 C2 1.533(3) . ?
C2 C3 1.529(3) . ?
C3 C4 1.516(3) . ?
C4 C5 1.512(4) . ?
C5 C6 1.523(3) . ?
C7 C8 1.470(3) . ?
C8 C9 1.383(3) . ?
C9 C10 1.376(3) . ?
C10 C11 1.365(3) . ?
C11 C12 1.378(3) . ?
C13 C14 1.465(2) . ?
C14 C15 1.389(3) . ?
C15 C16 1.382(3) . ?
C16 C17 1.359(3) . ?
C17 C18 1.378(3) . ?
C21 C22 1.511(3) . ?
C22 C23 1.391(3) . ?
C23 C24 1.392(3) . ?
C24 C25 1.513(3) . ?
C31 C32 1.519(3) . ?
C35 C34 1.514(3) . ?
C32 C33 1.396(3) . ?
C34 C33 1.388(3) . ?
C41 C42 1.508(4) . ?
C42 C43 1.392(3) . ?
C43 C44 1.387(3) . ?
C44 C45 1.527(4) . ?
C51 C52 1.495(3) . ?
C52 C53 1.388(3) . ?
C53 C54 1.394(3) . ?
C54 C55 1.501(3) . ?
